data_4084770
loop_
_publ_author_name
'Garc\'ia-Rodr\'iguez, Ra\'ul'
'Simmonds, Hayley R.'
'Wright, Dominic S.'

_publ_section_title
;
 Formation of a Heterometallic AlIII/SmIIIComplex Involving a Novel
 [EtAl(2-py)2O]2--Ligand (2-py = 2-Pyridyl)
;
_journal_issue 24
_journal_name_full Organometallics
_journal_page_first 7113
_journal_paper_doi 10.1021/om5009132
_journal_volume 33
_journal_year 2014
_chemical_formula_moiety 'C40 H46 Al2 N6 Sm, 2(C7 H8)'
_chemical_formula_sum 'C54 H62 Al2 N6 Sm'
_chemical_formula_weight 999.41
_chemical_name_systematic
; 
 ? 
;
_space_group_IT_number 2
_symmetry_cell_setting triclinic
_symmetry_space_group_name_Hall '-P 1'
_symmetry_space_group_name_H-M 'P -1'
_atom_sites_solution_hydrogens geom
_atom_sites_solution_primary direct
_atom_sites_solution_secondary difmap
_audit_creation_method SHELXL-97
_cell_angle_alpha 71.935(3)
_cell_angle_beta 69.964(3)
_cell_angle_gamma 84.546(4)
_cell_formula_units_Z 1
_cell_length_a 9.5493(11)
_cell_length_b 10.6865(12)
_cell_length_c 13.7530(13)
_cell_measurement_reflns_used 4231
_cell_measurement_temperature 200(2)
_cell_measurement_theta_max 22.61
_cell_measurement_theta_min 2.18
_cell_volume 1253.4(2)
_computing_cell_refinement 'Bruker SAINT'
_computing_data_collection 'Bruker GIS'
_computing_data_reduction 'Bruker SAINT'
_computing_publication_material 'SHELXL-97 (Sheldrick 1997)'
_computing_structure_refinement 'SHELXL-97 (Sheldrick 1997)'
_computing_structure_solution 'SIR-92 (Altomare et al. 1994)'
_diffrn_ambient_temperature 200(2)
_diffrn_measured_fraction_theta_full 0.983
_diffrn_measured_fraction_theta_max 0.983
_diffrn_measurement_device_type 'Bruker SMART X2S'
_diffrn_measurement_method '\w scans'
_diffrn_radiation_monochromator 'doubly curved silicon crystal'
_diffrn_radiation_source 'micro-focus sealed tube'
_diffrn_radiation_type MoK\a
_diffrn_radiation_wavelength 0.71069
_diffrn_reflns_av_R_equivalents 0.0496
_diffrn_reflns_av_sigmaI/netI 0.0568
_diffrn_reflns_limit_h_max 11
_diffrn_reflns_limit_h_min -11
_diffrn_reflns_limit_k_max 12
_diffrn_reflns_limit_k_min -12
_diffrn_reflns_limit_l_max 15
_diffrn_reflns_limit_l_min -16
_diffrn_reflns_number 12069
_diffrn_reflns_theta_full 25.07
_diffrn_reflns_theta_max 25.07
_diffrn_reflns_theta_min 1.65
_exptl_absorpt_coefficient_mu 1.247
_exptl_absorpt_correction_T_max 0.8159
_exptl_absorpt_correction_T_min 0.5743
_exptl_absorpt_correction_type multi-scan
_exptl_absorpt_process_details 'SADABS V2008/1 (Bruker AXS)'
_exptl_crystal_colour black
_exptl_crystal_density_diffrn 1.324
_exptl_crystal_density_method 'not measured'
_exptl_crystal_description block
_exptl_crystal_F_000 516
_exptl_crystal_size_max 0.50
_exptl_crystal_size_mid 0.36
_exptl_crystal_size_min 0.17
_refine_diff_density_max 0.467
_refine_diff_density_min -0.693
_refine_diff_density_rms 0.142
_refine_ls_extinction_method none
_refine_ls_goodness_of_fit_ref 1.094
_refine_ls_hydrogen_treatment constr
_refine_ls_matrix_type full
_refine_ls_number_parameters 332
_refine_ls_number_reflns 4384
_refine_ls_number_restraints 0
_refine_ls_restrained_S_all 1.094
_refine_ls_R_factor_all 0.0387
_refine_ls_R_factor_gt 0.0351
_refine_ls_shift/su_max 0.000
_refine_ls_shift/su_mean 0.000
_refine_ls_structure_factor_coef Fsqd
_refine_ls_weighting_details 'calc w=1/[\s^2^(Fo^2^)+(0.0472P)^2^+0.0000P] where P=(Fo^2^+2Fc^2^)/3'
_refine_ls_weighting_scheme calc
_refine_ls_wR_factor_gt 0.0795
_refine_ls_wR_factor_ref 0.0910
_reflns_number_gt 4186
_reflns_number_total 4384
_reflns_threshold_expression >2sigma(I)
_cod_data_source_file om5009132_si_002.cif
_cod_data_source_block dw1437_compound_1b
_cod_depositor_comments 'Adding full bibliography for 4084770--4084773.cif.'
_cod_database_code 4084770

loop_
_symmetry_equiv_pos_as_xyz
'x, y, z'
'-x, -y, -z'

loop_
_atom_site_label
_atom_site_type_symbol
_atom_site_fract_x
_atom_site_fract_y
_atom_site_fract_z
_atom_site_U_iso_or_equiv
_atom_site_adp_type
_atom_site_occupancy
_atom_site_symmetry_multiplicity
_atom_site_calc_flag
_atom_site_refinement_flags
_atom_site_disorder_assembly
_atom_site_disorder_group
Sm1 Sm 0.0000 1.0000 1.0000 0.03066(11) Uani 1 2 d S . .
N1 N 0.2445(3) 1.0911(3) 0.8308(3) 0.0365(7) Uani 1 1 d . . .
N2 N -0.0671(3) 0.8450(3) 0.9028(3) 0.0358(7) Uani 1 1 d . . .
N3 N 0.1634(3) 0.8060(3) 1.0907(3) 0.0372(7) Uani 1 1 d . . .
Al1 Al 0.26028(12) 0.79966(10) 0.86644(10) 0.0339(3) Uani 1 1 d . . .
C1 C 0.3991(5) 0.6865(4) 0.7873(4) 0.0531(12) Uani 1 1 d . . .
H1A H 0.5007 0.7036 0.7845 0.064 Uiso 1 1 calc R . .
H1B H 0.3734 0.5938 0.8312 0.064 Uiso 1 1 calc R . .
C2 C 0.4058(6) 0.6989(6) 0.6736(5) 0.0790(17) Uani 1 1 d . . .
H2A H 0.4740 0.6332 0.6471 0.119 Uiso 1 1 calc R . .
H2B H 0.4417 0.7873 0.6263 0.119 Uiso 1 1 calc R . .
H2C H 0.3060 0.6843 0.6736 0.119 Uiso 1 1 calc R . .
C11 C 0.3227(4) 0.9912(4) 0.7966(3) 0.0347(8) Uani 1 1 d . . .
C12 C 0.4570(5) 1.0202(4) 0.7138(4) 0.0515(11) Uani 1 1 d . . .
H12 H 0.5146 0.9506 0.6910 0.062 Uiso 1 1 calc R . .
C13 C 0.5100(5) 1.1478(5) 0.6630(4) 0.0628(13) Uani 1 1 d . . .
H13 H 0.6016 1.1665 0.6046 0.075 Uiso 1 1 calc R . .
C14 C 0.4288(5) 1.2457(4) 0.6981(4) 0.0525(11) Uani 1 1 d . . .
H14 H 0.4632 1.3344 0.6650 0.063 Uiso 1 1 calc R . .
C15 C 0.2960(4) 1.2153(4) 0.7821(3) 0.0396(9) Uani 1 1 d . . .
C16 C 0.2049(6) 1.3220(4) 0.8223(4) 0.0592(13) Uani 1 1 d . . .
H16A H 0.0989 1.3043 0.8393 0.089 Uiso 1 1 calc R . .
H16B H 0.2335 1.4068 0.7663 0.089 Uiso 1 1 calc R . .
H16C H 0.2224 1.3248 0.8878 0.089 Uiso 1 1 calc R . .
C21 C 0.0508(4) 0.7657(4) 0.8769(3) 0.0362(9) Uani 1 1 d . . .
C22 C 0.0266(5) 0.6512(4) 0.8573(4) 0.0540(12) Uani 1 1 d . . .
H22 H 0.1076 0.5934 0.8418 0.065 Uiso 1 1 calc R . .
C23 C -0.1099(5) 0.6187(5) 0.8597(4) 0.0654(14) Uani 1 1 d . . .
H23 H -0.1238 0.5404 0.8450 0.078 Uiso 1 1 calc R . .
C24 C -0.2243(5) 0.7009(5) 0.8836(4) 0.0540(12) Uani 1 1 d . . .
H24 H -0.3202 0.6813 0.8851 0.065 Uiso 1 1 calc R . .
C25 C -0.2020(4) 0.8135(4) 0.9057(3) 0.0442(10) Uani 1 1 d . . .
C26 C -0.3281(5) 0.9047(5) 0.9342(5) 0.0646(14) Uani 1 1 d . . .
H26A H -0.3072 0.9541 0.9771 0.097 Uiso 1 1 calc R . .
H26B H -0.4206 0.8535 0.9766 0.097 Uiso 1 1 calc R . .
H26C H -0.3391 0.9662 0.8676 0.097 Uiso 1 1 calc R . .
C31 C 0.2600(4) 0.7490(3) 1.0196(3) 0.0342(9) Uani 1 1 d . . .
C32 C 0.3569(4) 0.6554(4) 1.0553(4) 0.0438(10) Uani 1 1 d . . .
H32 H 0.4248 0.6137 1.0063 0.053 Uiso 1 1 calc R . .
C33 C 0.3560(5) 0.6223(4) 1.1600(4) 0.0566(13) Uani 1 1 d . . .
H33 H 0.4239 0.5593 1.1834 0.068 Uiso 1 1 calc R . .
C34 C 0.2569(5) 0.6804(4) 1.2300(4) 0.0495(11) Uani 1 1 d . . .
H34 H 0.2543 0.6580 1.3031 0.059 Uiso 1 1 calc R . .
C35 C 0.1607(5) 0.7717(4) 1.1942(3) 0.0430(10) Uani 1 1 d . . .
C36 C 0.0508(6) 0.8357(5) 1.2703(4) 0.0617(13) Uani 1 1 d . . .
H36A H -0.0479 0.7954 1.2936 0.093 Uiso 1 1 calc R . .
H36B H 0.0466 0.9299 1.2337 0.093 Uiso 1 1 calc R . .
H36C H 0.0813 0.8238 1.3337 0.093 Uiso 1 1 calc R . .
C50 C -0.174(4) 0.505(4) 0.468(3) 0.18(2) Uani 0.50 1 d P A -1
H50A H -0.2109 0.5934 0.4686 0.268 Uiso 0.50 1 calc PR A -1
H50B H -0.2444 0.4392 0.5263 0.268 Uiso 0.50 1 calc PR A -1
H50C H -0.1629 0.4926 0.3980 0.268 Uiso 0.50 1 calc PR A -1
C51 C -0.0386(15) 0.4900(17) 0.4834(10) 0.091(5) Uani 0.50 1 d PG A -1
C52 C -0.0234(14) 0.5769(15) 0.5363(12) 0.086(6) Uani 0.50 1 d PG A -1
H52 H -0.1030 0.6335 0.5582 0.103 Uiso 0.50 1 calc PR A -1
C53 C 0.1083(19) 0.5811(18) 0.5572(15) 0.111(9) Uani 0.50 1 d PG A -1
H53 H 0.1187 0.6405 0.5934 0.133 Uiso 0.50 1 calc PR A -1
C54 C 0.2247(14) 0.498(2) 0.5252(17) 0.116(12) Uani 0.50 1 d PG A -1
H54 H 0.3147 0.5011 0.5395 0.139 Uiso 0.50 1 calc PR A -1
C55 C 0.2095(17) 0.4114(16) 0.4722(14) 0.151(14) Uani 0.50 1 d PG A -1
H55 H 0.2891 0.3548 0.4503 0.181 Uiso 0.50 1 calc PR A -1
C56 C 0.078(2) 0.4073(13) 0.4513(9) 0.173(17) Uani 0.50 1 d PG A -1
H56 H 0.0674 0.3479 0.4151 0.207 Uiso 0.50 1 calc PR A -1
C60 C 0.212(3) 0.026(3) 0.538(2) 0.144(10) Uani 0.50 1 d P B -1
H60A H 0.2856 -0.0402 0.5181 0.216 Uiso 0.50 1 calc PR B -1
H60B H 0.1926 0.0201 0.6141 0.216 Uiso 0.50 1 calc PR B -1
H60C H 0.2518 0.1141 0.4920 0.216 Uiso 0.50 1 calc PR B -1
C61 C 0.0800(13) 0.0039(13) 0.5234(11) 0.089(5) Uani 0.50 1 d PG B -1
C62 C -0.0286(14) -0.0842(12) 0.6033(8) 0.084(6) Uani 0.50 1 d PG B -1
H62 H -0.0119 -0.1343 0.6686 0.101 Uiso 0.50 1 calc PR B -1
C63 C -0.1616(12) -0.0991(14) 0.5876(12) 0.099(6) Uani 0.50 1 d PG B -1
H63 H -0.2358 -0.1593 0.6422 0.119 Uiso 0.50 1 calc PR B -1
C64 C -0.1860(15) -0.0258(18) 0.4920(14) 0.119(13) Uani 0.50 1 d PG B -1
H64 H -0.2770 -0.0360 0.4813 0.143 Uiso 0.50 1 calc PR B -1
C65 C -0.077(2) 0.0623(15) 0.4121(10) 0.142(14) Uani 0.50 1 d PG B -1
H65 H -0.0942 0.1124 0.3468 0.170 Uiso 0.50 1 calc PR B -1
C66 C 0.0555(18) 0.0772(11) 0.4278(9) 0.103(9) Uani 0.50 1 d PG B -1
H66 H 0.1297 0.1374 0.3732 0.123 Uiso 0.50 1 calc PR B -1

loop_
_atom_site_aniso_label
_atom_site_aniso_U_11
_atom_site_aniso_U_22
_atom_site_aniso_U_33
_atom_site_aniso_U_23
_atom_site_aniso_U_13
_atom_site_aniso_U_12
Sm1 0.02987(16) 0.02425(15) 0.03582(19) -0.00803(11) -0.01068(12) 0.00620(10)
N1 0.0361(17) 0.0292(16) 0.0410(19) -0.0089(14) -0.0103(15) 0.0008(13)
N2 0.0320(17) 0.0355(17) 0.0405(18) -0.0106(14) -0.0135(14) 0.0008(13)
N3 0.0418(18) 0.0270(16) 0.044(2) -0.0089(14) -0.0197(16) 0.0095(13)
Al1 0.0281(6) 0.0275(5) 0.0473(7) -0.0159(5) -0.0110(5) 0.0051(4)
C1 0.040(2) 0.049(3) 0.079(3) -0.037(2) -0.017(2) 0.0110(19)
C2 0.067(4) 0.091(4) 0.089(4) -0.060(4) -0.009(3) 0.003(3)
C11 0.034(2) 0.034(2) 0.038(2) -0.0123(17) -0.0117(17) -0.0020(15)
C12 0.041(2) 0.047(2) 0.058(3) -0.023(2) 0.002(2) -0.0012(19)
C13 0.051(3) 0.059(3) 0.059(3) -0.018(2) 0.009(2) -0.015(2)
C14 0.053(3) 0.042(2) 0.051(3) -0.008(2) -0.006(2) -0.014(2)
C15 0.046(2) 0.033(2) 0.037(2) -0.0077(17) -0.0116(19) -0.0021(17)
C16 0.074(3) 0.029(2) 0.060(3) -0.008(2) -0.009(3) -0.002(2)
C21 0.036(2) 0.0317(19) 0.040(2) -0.0093(17) -0.0127(17) -0.0003(16)
C22 0.040(2) 0.042(2) 0.079(3) -0.026(2) -0.011(2) -0.0051(19)
C23 0.057(3) 0.054(3) 0.086(4) -0.036(3) -0.007(3) -0.018(2)
C24 0.037(2) 0.064(3) 0.066(3) -0.022(2) -0.015(2) -0.017(2)
C25 0.034(2) 0.048(2) 0.050(3) -0.010(2) -0.0150(19) -0.0037(18)
C26 0.034(2) 0.067(3) 0.103(4) -0.033(3) -0.029(3) 0.008(2)
C31 0.0293(19) 0.0217(17) 0.049(2) -0.0061(16) -0.0136(17) -0.0025(14)
C32 0.032(2) 0.034(2) 0.060(3) -0.011(2) -0.0129(19) 0.0054(16)
C33 0.043(3) 0.041(2) 0.079(4) 0.000(2) -0.030(2) 0.0103(19)
C34 0.053(3) 0.042(2) 0.052(3) 0.001(2) -0.030(2) 0.002(2)
C35 0.052(2) 0.029(2) 0.048(3) -0.0030(18) -0.024(2) 0.0006(17)
C36 0.085(4) 0.055(3) 0.045(3) -0.015(2) -0.026(3) 0.018(3)
C50 0.13(2) 0.28(5) 0.076(18) 0.07(2) -0.053(15) -0.09(3)
C51 0.109(14) 0.098(12) 0.047(9) 0.037(8) -0.041(9) -0.049(10)
C52 0.095(11) 0.066(12) 0.077(14) -0.013(10) -0.013(10) 0.013(9)
C53 0.16(3) 0.113(15) 0.071(11) -0.031(10) -0.042(13) -0.020(13)
C54 0.076(14) 0.132(19) 0.090(16) 0.055(14) -0.037(12) -0.028(11)
C55 0.17(2) 0.071(13) 0.11(2) 0.021(11) 0.029(16) 0.039(15)
C56 0.31(5) 0.075(17) 0.084(17) -0.020(13) 0.00(3) -0.06(3)
C60 0.132(19) 0.16(3) 0.13(2) -0.10(2) 0.015(19) 0.010(17)
C61 0.085(10) 0.077(10) 0.091(14) -0.056(9) 0.011(9) 0.020(9)
C62 0.092(13) 0.099(13) 0.054(10) -0.038(8) -0.006(10) 0.018(9)
C63 0.096(12) 0.104(12) 0.080(12) -0.030(9) -0.017(10) 0.049(10)
C64 0.15(3) 0.11(2) 0.108(19) -0.076(16) -0.043(19) 0.07(2)
C65 0.27(4) 0.072(12) 0.053(12) -0.019(9) -0.038(17) 0.081(18)
C66 0.17(3) 0.074(11) 0.032(8) -0.018(7) -0.009(14) 0.044(16)

loop_
_atom_type_symbol
_atom_type_description
_atom_type_scat_dispersion_real
_atom_type_scat_dispersion_imag
_atom_type_scat_source
C C 0.0033 0.0016 'International Tables Vol C Tables 4.2.6.8 and 6.1.1.4'
H H 0.0000 0.0000 'International Tables Vol C Tables 4.2.6.8 and 6.1.1.4'
N N 0.0061 0.0033 'International Tables Vol C Tables 4.2.6.8 and 6.1.1.4'
Al Al 0.0645 0.0514 'International Tables Vol C Tables 4.2.6.8 and 6.1.1.4'
Sm Sm -0.1638 3.4418 'International Tables Vol C Tables 4.2.6.8 and 6.1.1.4'

loop_
_geom_angle_atom_site_label_1
_geom_angle_atom_site_label_2
_geom_angle_atom_site_label_3
_geom_angle
_geom_angle_site_symmetry_1
_geom_angle_site_symmetry_3
N2 Sm1 N2 180.000(1) . 2_577
N2 Sm1 N1 91.55(9) . .
N2 Sm1 N1 88.45(9) 2_577 .
N2 Sm1 N1 88.45(9) . 2_577
N2 Sm1 N1 91.55(9) 2_577 2_577
N1 Sm1 N1 180.0 . 2_577
N2 Sm1 N3 89.02(9) . 2_577
N2 Sm1 N3 90.98(9) 2_577 2_577
N1 Sm1 N3 90.26(9) . 2_577
N1 Sm1 N3 89.74(10) 2_577 2_577
N2 Sm1 N3 90.98(9) . .
N2 Sm1 N3 89.02(9) 2_577 .
N1 Sm1 N3 89.74(9) . .
N1 Sm1 N3 90.26(9) 2_577 .
N3 Sm1 N3 180.00(14) 2_577 .
N2 Sm1 Al1 123.92(7) . 2_577
N2 Sm1 Al1 56.08(7) 2_577 2_577
N1 Sm1 Al1 124.19(7) . 2_577
N1 Sm1 Al1 55.81(7) 2_577 2_577
N3 Sm1 Al1 53.92(7) 2_577 2_577
N3 Sm1 Al1 126.08(7) . 2_577
N2 Sm1 Al1 56.08(7) . .
N2 Sm1 Al1 123.92(7) 2_577 .
N1 Sm1 Al1 55.81(7) . .
N1 Sm1 Al1 124.19(7) 2_577 .
N3 Sm1 Al1 126.08(7) 2_577 .
N3 Sm1 Al1 53.92(7) . .
Al1 Sm1 Al1 180.0 2_577 .
C15 N1 C11 120.1(3) . .
C15 N1 Sm1 129.0(3) . .
C11 N1 Sm1 110.9(2) . .
C25 N2 C21 120.0(3) . .
C25 N2 Sm1 128.8(3) . .
C21 N2 Sm1 108.2(2) . .
C35 N3 C31 120.5(3) . .
C35 N3 Sm1 125.7(2) . .
C31 N3 Sm1 113.6(2) . .
C1 Al1 C31 110.03(18) . .
C1 Al1 C21 109.05(17) . .
C31 Al1 C21 105.76(15) . .
C1 Al1 C11 111.05(18) . .
C31 Al1 C11 107.72(15) . .
C21 Al1 C11 113.08(15) . .
C1 Al1 Sm1 176.92(14) . .
C31 Al1 Sm1 72.38(11) . .
C21 Al1 Sm1 68.17(11) . .
C11 Al1 Sm1 69.51(11) . .
C2 C1 Al1 118.9(3) . .
C2 C1 H1A 107.6 . .
Al1 C1 H1A 107.6 . .
C2 C1 H1B 107.6 . .
Al1 C1 H1B 107.6 . .
H1A C1 H1B 107.0 . .
C1 C2 H2A 109.5 . .
C1 C2 H2B 109.5 . .
H2A C2 H2B 109.5 . .
C1 C2 H2C 109.5 . .
H2A C2 H2C 109.5 . .
H2B C2 H2C 109.5 . .
N1 C11 C12 118.5(3) . .
N1 C11 Al1 123.8(3) . .
C12 C11 Al1 117.6(3) . .
C11 C12 C13 121.6(4) . .
C11 C12 H12 119.2 . .
C13 C12 H12 119.2 . .
C14 C13 C12 118.6(4) . .
C14 C13 H13 120.7 . .
C12 C13 H13 120.7 . .
C13 C14 C15 119.2(4) . .
C13 C14 H14 120.4 . .
C15 C14 H14 120.4 . .
N1 C15 C14 121.9(4) . .
N1 C15 C16 118.0(4) . .
C14 C15 C16 120.0(4) . .
C15 C16 H16A 109.5 . .
C15 C16 H16B 109.5 . .
H16A C16 H16B 109.5 . .
C15 C16 H16C 109.5 . .
H16A C16 H16C 109.5 . .
H16B C16 H16C 109.5 . .
N2 C21 C22 118.2(3) . .
N2 C21 Al1 125.0(3) . .
C22 C21 Al1 116.7(3) . .
C23 C22 C21 122.2(4) . .
C23 C22 H22 118.9 . .
C21 C22 H22 118.9 . .
C24 C23 C22 118.1(4) . .
C24 C23 H23 120.9 . .
C22 C23 H23 120.9 . .
C23 C24 C25 120.0(4) . .
C23 C24 H24 120.0 . .
C25 C24 H24 120.0 . .
N2 C25 C24 121.4(4) . .
N2 C25 C26 117.8(4) . .
C24 C25 C26 120.8(4) . .
C25 C26 H26A 109.5 . .
C25 C26 H26B 109.5 . .
H26A C26 H26B 109.5 . .
C25 C26 H26C 109.5 . .
H26A C26 H26C 109.5 . .
H26B C26 H26C 109.5 . .
N3 C31 C32 118.6(4) . .
N3 C31 Al1 119.9(3) . .
C32 C31 Al1 121.5(3) . .
C33 C32 C31 120.9(4) . .
C33 C32 H32 119.6 . .
C31 C32 H32 119.6 . .
C34 C33 C32 119.3(4) . .
C34 C33 H33 120.4 . .
C32 C33 H33 120.4 . .
C33 C34 C35 119.3(4) . .
C33 C34 H34 120.3 . .
C35 C34 H34 120.3 . .
N3 C35 C34 121.4(4) . .
N3 C35 C36 118.7(3) . .
C34 C35 C36 119.9(4) . .
C35 C36 H36A 109.5 . .
C35 C36 H36B 109.5 . .
H36A C36 H36B 109.5 . .
C35 C36 H36C 109.5 . .
H36A C36 H36C 109.5 . .
H36B C36 H36C 109.5 . .
C50 C51 C52 110.5(18) . .
C50 C51 C56 129.5(18) . .
C52 C51 C56 120.0 . .
C53 C52 C51 120.0 . .
C53 C52 H52 120.0 . .
C51 C52 H52 120.0 . .
C52 C53 C54 120.0 . .
C52 C53 H53 120.0 . .
C54 C53 H53 120.0 . .
C53 C54 C55 120.0 . .
C53 C54 H54 120.0 . .
C55 C54 H54 120.0 . .
C56 C55 C54 120.0 . .
C56 C55 H55 120.0 . .
C54 C55 H55 120.0 . .
C55 C56 C51 120.0 . .
C55 C56 H56 120.0 . .
C51 C56 H56 120.0 . .
C62 C61 C66 120.0 . .
C62 C61 C60 121.8(15) . .
C66 C61 C60 118.2(15) . .
C63 C62 C61 120.0 . .
C63 C62 H62 120.0 . .
C61 C62 H62 120.0 . .
C62 C63 C64 120.0 . .
C62 C63 H63 120.0 . .
C64 C63 H63 120.0 . .
C65 C64 C63 120.0 . .
C65 C64 H64 120.0 . .
C63 C64 H64 120.0 . .
C66 C65 C64 120.0 . .
C66 C65 H65 120.0 . .
C64 C65 H65 120.0 . .
C65 C66 C61 120.0 . .
C65 C66 H66 120.0 . .
C61 C66 H66 120.0 . .

loop_
_geom_bond_atom_site_label_1
_geom_bond_atom_site_label_2
_geom_bond_distance
_geom_bond_site_symmetry_2
Sm1 N2 2.666(3) .
Sm1 N2 2.666(3) 2_577
Sm1 N1 2.668(3) .
Sm1 N1 2.668(3) 2_577
Sm1 N3 2.721(3) 2_577
Sm1 N3 2.721(3) .
Sm1 Al1 3.5263(11) 2_577
Sm1 Al1 3.5263(11) .
N1 C15 1.341(5) .
N1 C11 1.356(5) .
N2 C25 1.346(5) .
N2 C21 1.358(5) .
N3 C35 1.347(5) .
N3 C31 1.350(5) .
Al1 C1 1.981(4) .
Al1 C31 2.005(4) .
Al1 C21 2.016(4) .
Al1 C11 2.022(4) .
C1 C2 1.507(7) .
C1 H1A 0.9900 .
C1 H1B 0.9900 .
C2 H2A 0.9800 .
C2 H2B 0.9800 .
C2 H2C 0.9800 .
C11 C12 1.376(5) .
C12 C13 1.378(6) .
C12 H12 0.9500 .
C13 C14 1.353(7) .
C13 H13 0.9500 .
C14 C15 1.376(6) .
C14 H14 0.9500 .
C15 C16 1.496(6) .
C16 H16A 0.9800 .
C16 H16B 0.9800 .
C16 H16C 0.9800 .
C21 C22 1.386(5) .
C22 C23 1.368(6) .
C22 H22 0.9500 .
C23 C24 1.351(7) .
C23 H23 0.9500 .
C24 C25 1.380(6) .
C24 H24 0.9500 .
C25 C26 1.498(6) .
C26 H26A 0.9800 .
C26 H26B 0.9800 .
C26 H26C 0.9800 .
C31 C32 1.389(5) .
C32 C33 1.370(6) .
C32 H32 0.9500 .
C33 C34 1.357(7) .
C33 H33 0.9500 .
C34 C35 1.372(5) .
C34 H34 0.9500 .
C35 C36 1.490(6) .
C36 H36A 0.9800 .
C36 H36B 0.9800 .
C36 H36C 0.9800 .
C50 C51 1.36(3) .
C50 H50A 0.9800 .
C50 H50B 0.9800 .
C50 H50C 0.9800 .
C51 C52 1.3900 .
C51 C56 1.3900 .
C52 C53 1.3900 .
C52 H52 0.9500 .
C53 C54 1.3900 .
C53 H53 0.9500 .
C54 C55 1.3900 .
C54 H54 0.9500 .
C55 C56 1.3900 .
C55 H55 0.9500 .
C56 H56 0.9500 .
C60 C61 1.40(3) .
C60 H60A 0.9800 .
C60 H60B 0.9800 .
C60 H60C 0.9800 .
C61 C62 1.3900 .
C61 C66 1.3900 .
C62 C63 1.3900 .
C62 H62 0.9500 .
C63 C64 1.3900 .
C63 H63 0.9500 .
C64 C65 1.3900 .
C64 H64 0.9500 .
C65 C66 1.3900 .
C65 H65 0.9500 .
C66 H66 0.9500 .
